data_4333525
loop_
_publ_author_name
'Kazuhiko Matsumoto'
'Takaaki Oka'
'Toshiyuki Nohira'
'Rika Hagiwara'

_publ_contact_author_address
;
Graduate School of Energy Science, Kyoto University
Yoshida, Sakyo-ku, Kyoto 606-8501, Japan
;
_publ_contact_author_email k-matsumoto@energy.kyoto-u.ac.jp
_publ_contact_author_fax 81-75-753-4817
_publ_contact_author_name 'Kazuhiko Matsumoto'
_publ_contact_author_phone 81-75-753-4817
_publ_section_title
;
 Polymorphism of Alkali Bis(fluorosulfonyl)amides (M[N(SO2F)2], M = Na, K,
 and Cs)
;
_journal_name_full 'Inorganic Chemistry'
_journal_page_first 568
_journal_page_last 576
_journal_paper_doi 10.1021/ic3010486
_journal_volume 52
_journal_year 2013
_chemical_formula_moiety
;
(Na +), (N(SO2F)2 -)
;
_chemical_formula_sum 'F2 N Na O4 S2'
_chemical_formula_weight 203.12
_chemical_name_common Na[N(SO2F)2]
_chemical_name_systematic
;
 ?
;
_space_group_IT_number 14
_symmetry_cell_setting monoclinic
_symmetry_space_group_name_Hall '-P 2yn'
_symmetry_space_group_name_H-M 'P 1 21/n 1'
_atom_sites_solution_hydrogens none
_atom_sites_solution_primary direct
_atom_sites_solution_secondary difmap
_audit_creation_method SHELXL-97
_cell_angle_alpha 90.00
_cell_angle_beta 119.544(13)
_cell_angle_gamma 90.00
_cell_formula_units_Z 4
_cell_length_a 9.8999(18)
_cell_length_b 9.135(2)
_cell_length_c 7.3737(17)
_cell_measurement_reflns_used 4521
_cell_measurement_temperature 298
_cell_measurement_theta_max 54.97
_cell_measurement_theta_min 6.50
_cell_volume 580.1(2)
_computing_cell_refinement 'RAPID AUTO 2.40 (Rigaku 2006)'
_computing_data_collection 'Rigaku R-AXIS Rapid-II'
_computing_data_reduction 'RAPID AUTO 2.40 (Rigaku 2006)'
_computing_structure_refinement 'SHELXL-97 (Sheldrick, 1997)'
_computing_structure_solution 'SIR92 (Altmare et al., 1994)'
_diffrn_ambient_temperature 298
_diffrn_measured_fraction_theta_full 0.999
_diffrn_measured_fraction_theta_max 0.999
_diffrn_measurement_device_type 'Rigaku R-AXIS RapidII'
_diffrn_measurement_method 'imaging plate'
_diffrn_radiation_monochromator graphite
_diffrn_radiation_source 'fine-focus sealed tube'
_diffrn_radiation_type MoK\a
_diffrn_radiation_wavelength 0.71073
_diffrn_reflns_av_R_equivalents 0.0218
_diffrn_reflns_av_sigmaI/netI 0.0182
_diffrn_reflns_limit_h_max 12
_diffrn_reflns_limit_h_min -12
_diffrn_reflns_limit_k_max 11
_diffrn_reflns_limit_k_min -11
_diffrn_reflns_limit_l_max 9
_diffrn_reflns_limit_l_min -9
_diffrn_reflns_number 5522
_diffrn_reflns_theta_full 27.48
_diffrn_reflns_theta_max 27.48
_diffrn_reflns_theta_min 3.25
_exptl_absorpt_coefficient_mu 0.988
_exptl_absorpt_correction_T_max 1.000
_exptl_absorpt_correction_T_min 0.600
_exptl_absorpt_correction_type multi-scan
_exptl_absorpt_process_details 'RAPID AUTO 2.40 (Rigaku 2006)'
_exptl_crystal_colour colorless
_exptl_crystal_density_diffrn 2.326
_exptl_crystal_description chunk
_exptl_crystal_F_000 400
_exptl_crystal_size_max 0.10
_exptl_crystal_size_mid 0.10
_exptl_crystal_size_min 0.10
_refine_diff_density_max 0.372
_refine_diff_density_min -0.378
_refine_diff_density_rms 0.078
_refine_ls_extinction_method none
_refine_ls_goodness_of_fit_ref 1.076
_refine_ls_hydrogen_treatment none
_refine_ls_matrix_type full
_refine_ls_number_parameters 91
_refine_ls_number_reflns 1335
_refine_ls_number_restraints 0
_refine_ls_restrained_S_all 1.076
_refine_ls_R_factor_all 0.0317
_refine_ls_R_factor_gt 0.0298
_refine_ls_shift/su_max 0.001
_refine_ls_shift/su_mean 0.000
_refine_ls_structure_factor_coef Fsqd
_refine_ls_weighting_details 'calc w=1/[\s^2^(Fo^2^)+(0.0550P)^2^+0.1312P] where P=(Fo^2^+2Fc^2^)/3'
_refine_ls_weighting_scheme calc
_refine_ls_wR_factor_gt 0.0828
_refine_ls_wR_factor_ref 0.0841
_reflns_number_gt 1210
_reflns_number_total 1335
_reflns_threshold_expression >2sigma(I)
_cod_data_source_file ic3010486_si_001_09.cif
_cod_data_source_block Na[N(SO2F)2]_II-298K
_cod_database_code 4333525

loop_
_symmetry_equiv_pos_as_xyz
'x, y, z'
'-x+1/2, y+1/2, -z+1/2'
'-x, -y, -z'
'x-1/2, -y-1/2, z-1/2'

loop_
_atom_site_label
_atom_site_type_symbol
_atom_site_fract_x
_atom_site_fract_y
_atom_site_fract_z
_atom_site_U_iso_or_equiv
_atom_site_adp_type
_atom_site_occupancy
_atom_site_symmetry_multiplicity
_atom_site_calc_flag
S2 S 0.11023(5) 0.77632(4) -0.02388(6) 0.03100(15) Uani 1 1 d
S1 S 0.22988(5) 0.78158(4) -0.29299(6) 0.03111(15) Uani 1 1 d
F2 F -0.02713(13) 0.88146(13) -0.15122(18) 0.0485(3) Uani 1 1 d
F1 F 0.11542(14) 0.89959(14) -0.43740(19) 0.0546(3) Uani 1 1 d
O3 O 0.22876(15) 0.86718(15) 0.1246(2) 0.0432(3) Uani 1 1 d
O1 O 0.36341(14) 0.86378(14) -0.15197(19) 0.0380(3) Uani 1 1 d
O4 O 0.04753(16) 0.66382(16) 0.0456(2) 0.0469(3) Uani 1 1 d
O2 O 0.24439(16) 0.67996(16) -0.4275(2) 0.0481(3) Uani 1 1 d
N1 N 0.13911(18) 0.70521(15) -0.1949(2) 0.0340(3) Uani 1 1 d
Na1 Na 0.43474(7) 1.01512(7) 0.18796(10) 0.0358(2) Uani 1 1 d

loop_
_atom_site_aniso_label
_atom_site_aniso_U_11
_atom_site_aniso_U_22
_atom_site_aniso_U_33
_atom_site_aniso_U_23
_atom_site_aniso_U_13
_atom_site_aniso_U_12
S2 0.0301(2) 0.0290(2) 0.0319(2) -0.00071(13) 0.01368(18) -0.00294(13)
S1 0.0301(2) 0.0297(2) 0.0308(2) -0.00161(13) 0.01290(18) -0.00209(13)
F2 0.0430(6) 0.0426(6) 0.0548(7) 0.0017(5) 0.0203(5) 0.0118(5)
F1 0.0478(6) 0.0511(7) 0.0515(7) 0.0193(5) 0.0142(6) 0.0091(5)
O3 0.0429(7) 0.0466(7) 0.0379(6) -0.0115(6) 0.0183(6) -0.0135(6)
O1 0.0337(6) 0.0388(7) 0.0398(6) -0.0059(5) 0.0168(5) -0.0087(5)
O4 0.0493(7) 0.0456(8) 0.0488(7) 0.0050(6) 0.0265(6) -0.0107(6)
O2 0.0533(8) 0.0506(8) 0.0477(7) -0.0166(6) 0.0306(7) -0.0104(6)
N1 0.0367(7) 0.0284(7) 0.0389(7) -0.0068(5) 0.0200(6) -0.0064(5)
Na1 0.0363(4) 0.0342(4) 0.0378(4) -0.0011(3) 0.0189(3) -0.0030(3)

loop_
_atom_type_symbol
_atom_type_description
_atom_type_scat_dispersion_real
_atom_type_scat_dispersion_imag
_atom_type_scat_source
N N 0.0061 0.0033 'International Tables Vol C Tables 4.2.6.8 and 6.1.1.4'
O O 0.0106 0.0060 'International Tables Vol C Tables 4.2.6.8 and 6.1.1.4'
F F 0.0171 0.0103 'International Tables Vol C Tables 4.2.6.8 and 6.1.1.4'
Na Na 0.0362 0.0249 'International Tables Vol C Tables 4.2.6.8 and 6.1.1.4'
S S 0.1246 0.1234 'International Tables Vol C Tables 4.2.6.8 and 6.1.1.4'

loop_
_geom_angle_atom_site_label_1
_geom_angle_atom_site_label_2
_geom_angle_atom_site_label_3
_geom_angle
_geom_angle_site_symmetry_1
_geom_angle_site_symmetry_3
O3 S2 O4 119.27(8) . .
O3 S2 F2 104.55(8) . .
O4 S2 F2 104.97(8) . .
O3 S2 N1 117.15(8) . .
O4 S2 N1 106.04(8) . .
F2 S2 N1 102.93(8) . .
O3 S2 Na1 160.23(6) . 4_575
O4 S2 Na1 57.71(6) . 4_575
F2 S2 Na1 94.79(5) . 4_575
N1 S2 Na1 52.86(5) . 4_575
O2 S1 O1 118.53(8) . .
O2 S1 F1 105.53(9) . .
O1 S1 F1 103.65(8) . .
O2 S1 N1 108.08(8) . .
O1 S1 N1 115.70(8) . .
F1 S1 N1 103.64(8) . .
S2 O3 Na1 144.95(8) . .
S1 O1 Na1 132.96(8) . 3_675
S1 O1 Na1 133.35(7) . .
Na1 O1 Na1 90.92(5) 3_675 .
S2 O4 Na1 149.77(9) . 2_545
S2 O4 Na1 97.12(7) . 4_575
Na1 O4 Na1 106.35(6) 2_545 4_575
S1 O2 Na1 133.04(9) . 2_544
S2 N1 S1 124.12(9) . .
S2 N1 Na1 99.36(7) . 4_575
S1 N1 Na1 134.40(8) . 4_575
O3 Na1 O4 101.86(6) . 2
O3 Na1 O2 88.56(6) . 2_554
O4 Na1 O2 91.60(6) 2 2_554
O3 Na1 O1 161.77(5) . 3_675
O4 Na1 O1 95.95(5) 2 3_675
O2 Na1 O1 87.10(5) 2_554 3_675
O3 Na1 O1 72.72(5) . .
O4 Na1 O1 169.78(5) 2 .
O2 Na1 O1 79.74(5) 2_554 .
O1 Na1 O1 89.08(5) 3_675 .
O3 Na1 N1 94.43(6) . 4_676
O4 Na1 N1 115.91(5) 2 4_676
O2 Na1 N1 150.91(5) 2_554 4_676
O1 Na1 N1 81.08(5) 3_675 4_676
O1 Na1 N1 73.61(5) . 4_676
O3 Na1 O4 75.61(5) . 4_676
O4 Na1 O4 73.65(6) 2 4_676
O2 Na1 O4 155.25(5) 2_554 4_676
O1 Na1 O4 113.65(5) 3_675 4_676
O1 Na1 O4 112.44(5) . 4_676
N1 Na1 O4 51.35(4) 4_676 4_676
O3 Na1 S2 77.85(4) . 4_676
O4 Na1 S2 97.50(5) 2 4_676
O2 Na1 S2 164.93(4) 2_554 4_676
O1 Na1 S2 103.79(4) 3_675 4_676
O1 Na1 S2 89.90(4) . 4_676
N1 Na1 S2 27.78(3) 4_676 4_676
O4 Na1 S2 25.17(3) 4_676 4_676
O3 Na1 Na1 114.74(5) . 3_675
O4 Na1 Na1 142.18(5) 2 3_675
O2 Na1 Na1 80.55(4) 2_554 3_675
O1 Na1 Na1 47.06(3) 3_675 3_675
O1 Na1 Na1 42.02(3) . 3_675
N1 Na1 Na1 71.92(4) 4_676 3_675
O4 Na1 Na1 123.23(4) 4_676 3_675
S2 Na1 Na1 99.11(3) 4_676 3_675
O3 Na1 Na1 86.89(4) . 3_676
O4 Na1 Na1 40.99(4) 2 3_676
O2 Na1 Na1 129.53(5) 2_554 3_676
O1 Na1 Na1 109.42(4) 3_675 3_676
O1 Na1 Na1 144.53(4) . 3_676
N1 Na1 Na1 79.56(4) 4_676 3_676
O4 Na1 Na1 32.66(3) 4_676 3_676
S2 Na1 Na1 56.959(19) 4_676 3_676
Na1 Na1 Na1 144.97(4) 3_675 3_676

loop_
_geom_bond_atom_site_label_1
_geom_bond_atom_site_label_2
_geom_bond_distance
_geom_bond_site_symmetry_2
S2 O3 1.4134(12) .
S2 O4 1.4204(13) .
S2 F2 1.5473(11) .
S2 N1 1.5653(15) .
S2 Na1 3.3137(10) 4_575
S1 O2 1.4163(13) .
S1 O1 1.4272(12) .
S1 F1 1.5460(12) .
S1 N1 1.5678(15) .
O3 Na1 2.2943(14) .
O1 Na1 2.4104(14) 3_675
O1 Na1 2.6358(15) .
O4 Na1 2.3228(15) 2_545
O4 Na1 2.8231(17) 4_575
O2 Na1 2.3964(15) 2_544
N1 Na1 2.6771(16) 4_575
Na1 O4 2.3228(15) 2
Na1 O2 2.3964(15) 2_554
Na1 O1 2.4104(14) 3_675
Na1 N1 2.6771(16) 4_676
Na1 O4 2.8231(17) 4_676
Na1 S2 3.3137(10) 4_676
Na1 Na1 3.6002(15) 3_675
Na1 Na1 4.1302(17) 3_676

loop_
_geom_torsion_atom_site_label_1
_geom_torsion_atom_site_label_2
_geom_torsion_atom_site_label_3
_geom_torsion_atom_site_label_4
_geom_torsion
_geom_torsion_site_symmetry_1
_geom_torsion_site_symmetry_4
O4 S2 O3 Na1 155.30(14) . .
F2 S2 O3 Na1 -87.87(16) . .
N1 S2 O3 Na1 25.26(19) . .
Na1 S2 O3 Na1 79.8(2) 4_575 .
O2 S1 O1 Na1 42.02(14) . 3_675
F1 S1 O1 Na1 -74.44(11) . 3_675
N1 S1 O1 Na1 172.85(9) . 3_675
O2 S1 O1 Na1 -162.58(10) . .
F1 S1 O1 Na1 80.96(11) . .
N1 S1 O1 Na1 -31.76(13) . .
O3 S2 O4 Na1 -16.2(2) . 2_545
F2 S2 O4 Na1 -132.76(18) . 2_545
N1 S2 O4 Na1 118.70(19) . 2_545
Na1 S2 O4 Na1 141.1(2) 4_575 2_545
O3 S2 O4 Na1 -157.21(7) . 4_575
F2 S2 O4 Na1 86.18(7) . 4_575
N1 S2 O4 Na1 -22.35(8) . 4_575
O1 S1 O2 Na1 179.59(10) . 2_544
F1 S1 O2 Na1 -64.96(13) . 2_544
N1 S1 O2 Na1 45.42(14) . 2_544
O3 S2 N1 S1 -34.71(15) . .
O4 S2 N1 S1 -170.69(11) . .
F2 S2 N1 S1 79.33(12) . .
Na1 S2 N1 S1 165.53(15) 4_575 .
O3 S2 N1 Na1 159.77(7) . 4_575
O4 S2 N1 Na1 23.79(9) . 4_575
F2 S2 N1 Na1 -86.20(7) . 4_575
O2 S1 N1 S2 174.94(11) . .
O1 S1 N1 S2 39.31(14) . .
F1 S1 N1 S2 -73.41(13) . .
O2 S1 N1 Na1 -25.25(15) . 4_575
O1 S1 N1 Na1 -160.88(10) . 4_575
F1 S1 N1 Na1 86.40(12) . 4_575
S2 O3 Na1 O4 157.18(15) . 2
S2 O3 Na1 O2 65.85(16) . 2_554
S2 O3 Na1 O1 -10.4(3) . 3_675
S2 O3 Na1 O1 -13.86(15) . .
S2 O3 Na1 N1 -85.17(16) . 4_676
S2 O3 Na1 O4 -133.37(16) . 4_676
S2 O3 Na1 S2 -107.59(16) . 4_676
S2 O3 Na1 Na1 -13.05(18) . 3_675
S2 O3 Na1 Na1 -164.44(15) . 3_676
S1 O1 Na1 O3 16.64(11) . .
Na1 O1 Na1 O3 178.90(6) 3_675 .
S1 O1 Na1 O4 -42.6(4) . 2
Na1 O1 Na1 O4 119.7(3) 3_675 2
S1 O1 Na1 O2 -75.04(11) . 2_554
Na1 O1 Na1 O2 87.22(5) 3_675 2_554
S1 O1 Na1 O1 -162.26(13) . 3_675
Na1 O1 Na1 O1 0.0 3_675 3_675
S1 O1 Na1 N1 116.77(11) . 4_676
Na1 O1 Na1 N1 -80.97(5) 3_675 4_676
S1 O1 Na1 O4 82.44(11) . 4_676
Na1 O1 Na1 O4 -115.30(5) 3_675 4_676
S1 O1 Na1 S2 93.95(10) . 4_676
Na1 O1 Na1 S2 -103.79(4) 3_675 4_676
S1 O1 Na1 Na1 -162.26(13) . 3_675
S1 O1 Na1 Na1 74.34(13) . 3_676
Na1 O1 Na1 Na1 -123.40(7) 3_675 3_676
